data_1566719
loop_
_publ_author_name
'Su, Chang-Yuan'
'Yao, Yefeng'
'Zhang, Zhixu'
'Wang, Ying'
'Chen, Ming'
'Huang, Pei-Zhi'
'Zhang, Yi'
'Qiao, Wencheng'
'Fu, Da-Wei'

_publ_section_title
;
 The construction of a two-dimensional organic-inorganic hybrid double
 perovskite ferroelastic with high Tc and narrow band gap
;
_journal_name_full 'Chemical Science'
_journal_paper_doi 10.1039/D1SC07045B
_journal_year 2022
_chemical_formula_sum 'C20 H56 Bi2 Br10 N4'
_chemical_formula_weight 1569.74
_space_group_crystal_system triclinic
_space_group_IT_number 2
_space_group_name_Hall '-P 1'
_space_group_name_H-M_alt 'P -1'
_atom_sites_solution_hydrogens geom
_audit_creation_method SHELXL-2018/3
_audit_update_record
;
2021-10-14 deposited with the CCDC.	2022-03-25 downloaded from the CCDC.
;
_cell_angle_alpha 97.835(4)
_cell_angle_beta 93.139(5)
_cell_angle_gamma 90.289(4)
_cell_formula_units_Z 2
_cell_length_a 12.4378(19)
_cell_length_b 13.2166(19)
_cell_length_c 14.021(3)
_cell_measurement_reflns_used 9874
_cell_measurement_temperature 200(2)
_cell_measurement_theta_max 30.05
_cell_measurement_theta_min 2.25
_cell_volume 2279.7(7)
_computing_structure_refinement 'SHELXL-2018/3 (Sheldrick, 2018)'
_computing_structure_solution 'SHELXT 2018/2 (Sheldrick, 2018)'
_diffrn_ambient_temperature 200(2)
_diffrn_measured_fraction_theta_full 0.999
_diffrn_measured_fraction_theta_max 0.995
_diffrn_measurement_device_type 'Bruker APEX-II CCD'
_diffrn_measurement_method '\f and \w scans'
_diffrn_radiation_type MoK\a
_diffrn_radiation_wavelength 0.71073
_diffrn_reflns_av_R_equivalents 0.1642
_diffrn_reflns_av_unetI/netI 0.0975
_diffrn_reflns_Laue_measured_fraction_full 0.999
_diffrn_reflns_Laue_measured_fraction_max 0.995
_diffrn_reflns_limit_h_max 17
_diffrn_reflns_limit_h_min -17
_diffrn_reflns_limit_k_max 18
_diffrn_reflns_limit_k_min -18
_diffrn_reflns_limit_l_max 19
_diffrn_reflns_limit_l_min -19
_diffrn_reflns_number 113927
_diffrn_reflns_point_group_measured_fraction_full 0.999
_diffrn_reflns_point_group_measured_fraction_max 0.995
_diffrn_reflns_theta_full 25.242
_diffrn_reflns_theta_max 30.067
_diffrn_reflns_theta_min 1.988
_exptl_absorpt_coefficient_mu 16.489
_exptl_absorpt_correction_T_max 0.7460
_exptl_absorpt_correction_T_min 0.3655
_exptl_absorpt_correction_type multi-scan
_exptl_absorpt_process_details
;
 SADABS 2016/2: Krause, L., Herbst-Irmer, R., Sheldrick G.M. & Stalke D.,
 J. Appl. Cryst. 48 (2015) 3-10
;
_exptl_crystal_colour COLOURLESS
_exptl_crystal_density_diffrn 2.287
_exptl_crystal_description PLATE
_exptl_crystal_F_000 1440
_refine_diff_density_max 1.802
_refine_diff_density_min -2.071
_refine_diff_density_rms 0.250
_refine_ls_extinction_method none
_refine_ls_goodness_of_fit_ref 1.022
_refine_ls_hydrogen_treatment constr
_refine_ls_matrix_type full
_refine_ls_number_parameters 341
_refine_ls_number_reflns 13337
_refine_ls_number_restraints 1140
_refine_ls_restrained_S_all 0.991
_refine_ls_R_factor_all 0.1178
_refine_ls_R_factor_gt 0.0492
_refine_ls_shift/su_max 0.001
_refine_ls_shift/su_mean 0.000
_refine_ls_structure_factor_coef Fsqd
_refine_ls_weighting_details 'w=1/[\s^2^(Fo^2^)+(0.0238P)^2^+18.0400P] where P=(Fo^2^+2Fc^2^)/3'
_refine_ls_weighting_scheme calc
_refine_ls_wR_factor_gt 0.0920
_refine_ls_wR_factor_ref 0.1202
_reflns_Friedel_coverage 0.000
_reflns_number_gt 7866
_reflns_number_total 13337
_reflns_threshold_expression 'I > 2\s(I)'
_cod_data_source_file d1sc07045b3.cif
_cod_data_source_block mo_SCY_2021_922_1_200K_0m_a
_cod_original_cell_volume 2279.7(6)
_cod_database_code 1566719
_shelx_shelxl_version_number 2018/3
_shelx_space_group_comment
;
The symmetry employed for this shelxl refinement is uniquely defined
by the following loop, which should always be used as a source of
symmetry information in preference to the above space-group names.
They are only intended as comments.
;

loop_
_space_group_symop_operation_xyz
'x, y, z'
'-x, -y, -z'

loop_
_atom_site_label
_atom_site_type_symbol
_atom_site_fract_x
_atom_site_fract_y
_atom_site_fract_z
_atom_site_U_iso_or_equiv
_atom_site_adp_type
_atom_site_occupancy
_atom_site_site_symmetry_order
_atom_site_calc_flag
_atom_site_refinement_flags_posn
_atom_site_refinement_flags_adp
_atom_site_refinement_flags_occupancy
_atom_site_disorder_assembly
_atom_site_disorder_group
Bi01 Bi 0.13660(2) 0.50275(2) 0.40629(3) 0.03122(9) Uani 1 1 d . . . . .
Bi02 Bi 0.63590(3) 0.96794(2) 0.40202(3) 0.03304(9) Uani 1 1 d . . . . .
Br03 Br 0.57843(7) 0.75054(7) 0.38207(8) 0.0386(2) Uani 1 1 d . . . . .
Br04 Br 0.68696(7) 1.17478(6) 0.43690(7) 0.0363(2) Uani 1 1 d . . . . .
Br05 Br 0.07843(7) 0.71378(6) 0.39089(7) 0.0355(2) Uani 1 1 d . . . . .
Br06 Br 0.18687(7) 0.30485(6) 0.43886(7) 0.0358(2) Uani 1 1 d . . . . .
Br07 Br -0.09763(7) 0.44429(7) 0.37801(7) 0.0367(2) Uani 1 1 d . . . . .
Br08 Br 0.40292(7) 1.02334(7) 0.38085(8) 0.0402(2) Uani 1 1 d . . . . .
Br09 Br 0.85357(7) 0.92980(7) 0.43725(8) 0.0397(2) Uani 1 1 d . . . . .
Br0A Br 0.35353(7) 0.55373(7) 0.44089(8) 0.0435(2) Uani 1 1 d . . . . .
Br0B Br 0.15381(9) 0.45611(8) 0.21366(8) 0.0509(3) Uani 1 1 d . . . . .
Br0C Br 0.65085(10) 0.96077(9) 0.20987(8) 0.0550(3) Uani 1 1 d . . . . .
N00D N 0.8222(6) 0.6779(6) 0.3120(6) 0.0376(18) Uani 1 1 d . . . . .
H00A H 0.751700 0.687241 0.324582 0.056 Uiso 1 1 calc R U . . .
H00B H 0.864492 0.710285 0.362060 0.056 Uiso 1 1 calc R U . . .
H00C H 0.836708 0.609918 0.304210 0.056 Uiso 1 1 calc R U . . .
N00E N 0.3188(6) 0.7720(6) 0.3165(6) 0.045(2) Uani 1 1 d . . . . .
H00D H 0.331676 0.838433 0.309877 0.068 Uiso 1 1 calc R U . . .
H00E H 0.364289 0.753305 0.363935 0.068 Uiso 1 1 calc R U . . .
H00F H 0.249487 0.764453 0.332264 0.068 Uiso 1 1 calc R U . . .
N00F N 0.4588(7) 0.3077(6) 0.3860(6) 0.048(2) Uani 1 1 d . . . . .
H00G H 0.525508 0.282151 0.396712 0.072 Uiso 1 1 calc R U . . .
H00H H 0.411657 0.281179 0.423691 0.072 Uiso 1 1 calc R U . . .
H00I H 0.461173 0.376930 0.400802 0.072 Uiso 1 1 calc R U . . .
N00G N 0.9601(7) 0.1569(6) 0.3798(6) 0.048(2) Uani 1 1 d . . . . .
H00J H 0.947188 0.092160 0.392110 0.072 Uiso 1 1 calc R U . . .
H00K H 0.921681 0.201659 0.419373 0.072 Uiso 1 1 calc R U . . .
H00L H 1.031564 0.171845 0.390610 0.072 Uiso 1 1 calc R U . . .
C3H C 0.8449(11) 0.7210(10) 0.2216(9) 0.0722(18) Uani 1 1 d . U . . .
H3H1 H 0.923435 0.733292 0.221056 0.087 Uiso 1 1 calc R U . . .
H3H2 H 0.809147 0.787869 0.223091 0.087 Uiso 1 1 calc R U . . .
C00I C 0.9935(12) 0.1059(11) 0.2022(10) 0.0760(19) Uani 1 1 d . U . . .
C8J C 0.4940(12) 0.3150(11) 0.2111(10) 0.0751(19) Uani 1 1 d . U . . .
C4K C 0.8085(11) 0.6546(11) 0.1296(10) 0.0736(19) Uani 1 1 d . U . . .
C12L C 0.2924(12) 0.7493(11) 0.1365(10) 0.0752(19) Uani 1 1 d . U . . .
C00M C 0.9273(12) 0.1648(11) 0.2784(10) 0.0774(19) Uani 1 1 d . U . . .
H00M H 0.929499 0.237856 0.269702 0.093 Uiso 1 1 calc R U . . .
H00N H 0.851487 0.141163 0.266469 0.093 Uiso 1 1 calc R U . . .
C00N C 0.3368(12) 0.7058(11) 0.2235(10) 0.0775(19) Uani 1 1 d . U . . .
H00O H 0.302967 0.638074 0.224671 0.093 Uiso 1 1 calc R U . . .
H00P H 0.415175 0.695567 0.218027 0.093 Uiso 1 1 calc R U . . .
C5O C 0.6866(11) 0.6346(11) 0.1249(10) 0.082(2) Uani 1 1 d . U . . .
H5O1 H 0.668664 0.596603 0.177379 0.122 Uiso 1 1 calc R U . . .
H5O2 H 0.664492 0.594508 0.062841 0.122 Uiso 1 1 calc R U . . .
H5O3 H 0.648826 0.699839 0.131525 0.122 Uiso 1 1 calc R U . . .
C9 C 0.4233(12) 0.2800(11) 0.2838(10) 0.0777(19) Uani 1 1 d . U . . .
H9A H 0.350590 0.308254 0.273798 0.093 Uiso 1 1 calc R U . . .
H9B H 0.416376 0.204669 0.270396 0.093 Uiso 1 1 calc R U . . .
C6 C 0.8362(12) 0.7153(11) 0.0481(10) 0.084(2) Uani 1 1 d . U . . .
H6A H 0.795577 0.778953 0.053627 0.126 Uiso 1 1 calc R U . . .
H6B H 0.817245 0.674458 -0.014336 0.126 Uiso 1 1 calc R U . . .
H6C H 0.913548 0.731174 0.052953 0.126 Uiso 1 1 calc R U . . .
C1 C 0.9775(12) -0.0090(11) 0.2053(11) 0.086(2) Uani 1 1 d . U . . .
H1A H 1.001743 -0.047652 0.145819 0.129 Uiso 1 1 calc R U . . .
H1B H 0.900968 -0.023676 0.211150 0.129 Uiso 1 1 calc R U . . .
H1C H 1.019393 -0.028898 0.260819 0.129 Uiso 1 1 calc R U . . .
C7 C 0.8690(12) 0.5555(11) 0.1192(11) 0.086(2) Uani 1 1 d . U . . .
H7A H 0.946109 0.569583 0.133175 0.129 Uiso 1 1 calc R U . . .
H7B H 0.857149 0.520528 0.053183 0.129 Uiso 1 1 calc R U . . .
H7C H 0.843058 0.511909 0.164573 0.129 Uiso 1 1 calc R U . . .
C13 C 0.1691(12) 0.7566(12) 0.1393(11) 0.088(2) Uani 1 1 d . U . . .
H13A H 0.150549 0.812275 0.189014 0.132 Uiso 1 1 calc R U . . .
H13B H 0.139506 0.692044 0.154213 0.132 Uiso 1 1 calc R U . . .
H13C H 0.138605 0.770082 0.076361 0.132 Uiso 1 1 calc R U . . .
C2 C 1.1096(12) 0.1339(12) 0.2091(11) 0.092(2) Uani 1 1 d . U . . .
H2A H 1.118019 0.208050 0.226162 0.138 Uiso 1 1 calc R U . . .
H2B H 1.140639 0.112642 0.146858 0.138 Uiso 1 1 calc R U . . .
H2C H 1.146945 0.099567 0.258825 0.138 Uiso 1 1 calc R U . . .
C14 C 0.3104(13) 0.6666(12) 0.0528(11) 0.094(2) Uani 1 1 d . U . . .
H14A H 0.291797 0.692702 -0.008117 0.141 Uiso 1 1 calc R U . . .
H14B H 0.264813 0.607058 0.057725 0.141 Uiso 1 1 calc R U . . .
H14C H 0.386188 0.646711 0.054608 0.141 Uiso 1 1 calc R U . . .
C15 C 0.3455(13) 0.8417(12) 0.1217(11) 0.093(2) Uani 1 1 d . U . . .
H15A H 0.321932 0.898193 0.168193 0.140 Uiso 1 1 calc R U . . .
H15B H 0.327471 0.856162 0.056015 0.140 Uiso 1 1 calc R U . . .
H15C H 0.423601 0.833869 0.130618 0.140 Uiso 1 1 calc R U . . .
C10 C 0.6103(12) 0.2858(12) 0.2158(11) 0.092(2) Uani 1 1 d . U . . .
H10A H 0.645711 0.307714 0.161199 0.138 Uiso 1 1 calc R U . . .
H10B H 0.615662 0.211525 0.213040 0.138 Uiso 1 1 calc R U . . .
H10C H 0.645543 0.319102 0.276299 0.138 Uiso 1 1 calc R U . . .
C11 C 0.4754(13) 0.4207(12) 0.2040(11) 0.093(2) Uani 1 1 d . U . . .
H11A H 0.518339 0.463132 0.255121 0.140 Uiso 1 1 calc R U . . .
H11B H 0.398800 0.435281 0.210952 0.140 Uiso 1 1 calc R U . . .
H11C H 0.496155 0.435841 0.140968 0.140 Uiso 1 1 calc R U . . .
C16 C 0.9415(13) 0.1259(12) 0.1052(11) 0.095(2) Uani 1 1 d . U . . .
H16A H 0.934749 0.199646 0.104674 0.143 Uiso 1 1 calc R U . . .
H16B H 0.869868 0.093594 0.095704 0.143 Uiso 1 1 calc R U . . .
H16C H 0.986424 0.097189 0.053181 0.143 Uiso 1 1 calc R U . . .
C17 C 0.4442(13) 0.2641(13) 0.1156(11) 0.100(3) Uani 1 1 d . U . . .
H17A H 0.374350 0.233855 0.125731 0.149 Uiso 1 1 calc R U . . .
H17B H 0.491950 0.210492 0.087897 0.149 Uiso 1 1 calc R U . . .
H17C H 0.434038 0.315034 0.071333 0.149 Uiso 1 1 calc R U . . .

loop_
_atom_site_aniso_label
_atom_site_aniso_U_11
_atom_site_aniso_U_22
_atom_site_aniso_U_33
_atom_site_aniso_U_23
_atom_site_aniso_U_13
_atom_site_aniso_U_12
Bi01 0.02579(16) 0.02745(16) 0.0409(2) 0.00551(14) 0.00347(14) 0.00241(12)
Bi02 0.02754(17) 0.02774(16) 0.0439(2) 0.00493(14) 0.00238(15) 0.00178(12)
Br03 0.0270(4) 0.0327(4) 0.0562(7) 0.0067(4) 0.0017(4) 0.0000(3)
Br04 0.0338(4) 0.0272(4) 0.0471(6) 0.0033(4) -0.0003(4) 0.0027(3)
Br05 0.0269(4) 0.0321(4) 0.0480(6) 0.0075(4) 0.0010(4) 0.0027(3)
Br06 0.0309(4) 0.0290(4) 0.0490(6) 0.0100(4) 0.0026(4) 0.0015(3)
Br07 0.0308(4) 0.0339(4) 0.0447(6) 0.0034(4) 0.0011(4) 0.0013(3)
Br08 0.0324(5) 0.0395(5) 0.0494(6) 0.0098(4) 0.0001(4) 0.0030(4)
Br09 0.0300(4) 0.0329(4) 0.0579(7) 0.0126(4) 0.0016(4) 0.0033(3)
Br0A 0.0285(4) 0.0317(5) 0.0685(7) 0.0016(4) -0.0008(4) -0.0013(3)
Br0B 0.0553(6) 0.0570(6) 0.0402(6) 0.0041(5) 0.0068(5) 0.0068(5)
Br0C 0.0622(7) 0.0588(7) 0.0437(7) 0.0061(5) 0.0032(5) 0.0043(5)
N00D 0.023(4) 0.044(4) 0.046(5) 0.007(4) 0.000(3) 0.006(3)
N00E 0.039(4) 0.045(5) 0.051(6) 0.004(4) 0.006(4) -0.008(4)
N00F 0.040(5) 0.053(5) 0.053(6) 0.013(4) 0.005(4) 0.018(4)
N00G 0.051(5) 0.043(5) 0.048(6) -0.002(4) 0.011(4) -0.011(4)
C3H 0.078(4) 0.084(4) 0.057(4) 0.013(3) 0.010(3) 0.000(3)
C00I 0.084(4) 0.083(4) 0.062(4) 0.011(3) 0.012(3) -0.001(3)
C8J 0.081(4) 0.087(4) 0.060(4) 0.014(3) 0.012(3) 0.008(3)
C4K 0.080(4) 0.084(4) 0.057(4) 0.009(3) 0.009(3) 0.005(3)
C12L 0.081(4) 0.087(4) 0.059(4) 0.011(3) 0.012(3) -0.002(3)
C00M 0.085(4) 0.086(4) 0.061(4) 0.010(3) 0.009(3) 0.005(3)
C00N 0.082(4) 0.089(4) 0.062(4) 0.009(3) 0.009(3) 0.001(3)
C5O 0.085(5) 0.096(5) 0.063(4) 0.009(4) 0.002(4) -0.005(4)
C9 0.084(4) 0.090(4) 0.061(4) 0.014(3) 0.010(3) -0.001(3)
C6 0.089(5) 0.100(5) 0.064(4) 0.010(4) 0.009(4) 0.001(4)
C1 0.095(5) 0.090(5) 0.072(5) 0.004(4) 0.014(4) 0.002(4)
C7 0.094(5) 0.095(5) 0.068(5) 0.003(4) 0.008(4) 0.013(4)
C13 0.091(5) 0.104(5) 0.071(5) 0.015(4) 0.004(4) 0.004(4)
C2 0.096(5) 0.105(5) 0.074(5) 0.000(4) 0.018(4) -0.006(4)
C14 0.100(5) 0.108(5) 0.072(5) 0.004(4) 0.012(4) -0.002(4)
C15 0.104(5) 0.101(5) 0.075(5) 0.013(4) 0.010(4) -0.010(4)
C10 0.095(5) 0.110(5) 0.072(5) 0.015(4) 0.014(4) 0.011(4)
C11 0.100(5) 0.103(5) 0.080(5) 0.017(4) 0.019(4) 0.002(4)
C16 0.106(5) 0.106(5) 0.073(5) 0.008(4) 0.011(4) 0.008(4)
C17 0.104(5) 0.117(5) 0.077(5) 0.009(4) 0.009(4) -0.001(5)

loop_
_atom_type_symbol
_atom_type_description
_atom_type_scat_dispersion_real
_atom_type_scat_dispersion_imag
_atom_type_scat_source
C C 0.0033 0.0016 'International Tables Vol C Tables 4.2.6.8 and 6.1.1.4'
H H 0.0000 0.0000 'International Tables Vol C Tables 4.2.6.8 and 6.1.1.4'
Bi Bi -4.1077 10.2566 'International Tables Vol C Tables 4.2.6.8 and 6.1.1.4'
Br Br -0.2901 2.4595 'International Tables Vol C Tables 4.2.6.8 and 6.1.1.4'
N N 0.0061 0.0033 'International Tables Vol C Tables 4.2.6.8 and 6.1.1.4'

loop_
_geom_angle_atom_site_label_1
_geom_angle_atom_site_label_2
_geom_angle_atom_site_label_3
_geom_angle
_geom_angle_site_symmetry_1
_geom_angle_site_symmetry_3
_geom_angle_publ_flag
Br0B Bi01 Br0A 93.49(4) . . ?
Br0B Bi01 Br06 92.43(3) . . ?
Br0A Bi01 Br06 88.32(3) . . ?
Br0B Bi01 Br05 92.84(3) . . ?
Br0A Bi01 Br05 92.31(3) . . ?
Br06 Bi01 Br05 174.64(3) . . ?
Br0B Bi01 Br07 88.79(3) . . ?
Br0A Bi01 Br07 177.32(3) . . ?
Br06 Bi01 Br07 90.17(3) . . ?
Br05 Bi01 Br07 88.99(3) . . ?
Br0B Bi01 Br07 175.47(3) . 2_566 ?
Br0A Bi01 Br07 90.91(3) . 2_566 ?
Br06 Bi01 Br07 88.78(3) . 2_566 ?
Br05 Bi01 Br07 85.88(3) . 2_566 ?
Br07 Bi01 Br07 86.84(3) . 2_566 ?
Br0C Bi02 Br04 92.77(3) . . ?
Br0C Bi02 Br09 94.29(4) . . ?
Br04 Bi02 Br09 87.72(3) . . ?
Br0C Bi02 Br03 91.93(3) . . ?
Br04 Bi02 Br03 175.27(3) . . ?
Br09 Bi02 Br03 92.48(3) . . ?
Br0C Bi02 Br08 89.79(3) . . ?
Br04 Bi02 Br08 88.60(3) . . ?
Br09 Bi02 Br08 174.64(3) . . ?
Br03 Bi02 Br08 90.87(3) . . ?
Br0C Bi02 Br08 174.98(3) . 2_676 ?
Br04 Bi02 Br08 88.21(3) . 2_676 ?
Br09 Bi02 Br08 90.67(3) . 2_676 ?
Br03 Bi02 Br08 87.06(3) . 2_676 ?
Br08 Bi02 Br08 85.31(3) . 2_676 ?
Bi01 Br07 Bi01 93.16(3) . 2_566 ?
Bi02 Br08 Bi02 94.69(3) . 2_676 ?
N00D C3H C4K 114.9(11) . . ?
C2 C00I C00M 114.9(13) . . ?
C2 C00I C16 110.4(12) . . ?
C00M C00I C16 105.7(12) . . ?
C2 C00I C1 111.1(13) . . ?
C00M C00I C1 108.7(11) . . ?
C16 C00I C1 105.6(12) . . ?
C11 C8J C10 114.8(13) . . ?
C11 C8J C9 109.9(12) . . ?
C10 C8J C9 117.7(13) . . ?
C11 C8J C17 101.5(13) . . ?
C10 C8J C17 107.4(12) . . ?
C9 C8J C17 103.6(12) . . ?
C3H C4K C7 110.6(12) . . ?
C3H C4K C5O 111.2(11) . . ?
C7 C4K C5O 110.7(12) . . ?
C3H C4K C6 105.6(12) . . ?
C7 C4K C6 109.3(12) . . ?
C5O C4K C6 109.3(12) . . ?
C15 C12L C00N 113.3(13) . . ?
C15 C12L C14 109.6(12) . . ?
C00N C12L C14 104.4(12) . . ?
C15 C12L C13 114.6(13) . . ?
C00N C12L C13 109.6(12) . . ?
C14 C12L C13 104.4(12) . . ?
N00G C00M C00I 116.6(12) . . ?
N00E C00N C12L 113.5(11) . . ?
N00F C9 C8J 116.6(12) . . ?

loop_
_geom_bond_atom_site_label_1
_geom_bond_atom_site_label_2
_geom_bond_distance
_geom_bond_site_symmetry_2
_geom_bond_publ_flag
Bi01 Br0B 2.7076(12) . ?
Bi01 Br0A 2.7782(10) . ?
Bi01 Br06 2.7841(9) . ?
Bi01 Br05 2.9184(10) . ?
Bi01 Br07 3.0015(10) . ?
Bi01 Br07 3.0754(12) 2_566 ?
Bi02 Br0C 2.6995(13) . ?
Bi02 Br04 2.7749(10) . ?
Bi02 Br09 2.7862(10) . ?
Bi02 Br03 2.9298(10) . ?
Bi02 Br08 3.0014(10) . ?
Bi02 Br08 3.0951(12) 2_676 ?
N00D C3H 1.498(14) . ?
N00E C00N 1.496(15) . ?
N00F C9 1.473(15) . ?
N00G C00M 1.475(15) . ?
C3H C4K 1.504(18) . ?
C00I C2 1.484(19) . ?
C00I C00M 1.517(18) . ?
C00I C16 1.530(19) . ?
C00I C1 1.537(18) . ?
C8J C11 1.433(19) . ?
C8J C10 1.499(19) . ?
C8J C9 1.500(18) . ?
C8J C17 1.51(2) . ?
C4K C7 1.508(18) . ?
C4K C5O 1.534(18) . ?
C4K C6 1.536(18) . ?
C12L C15 1.431(18) . ?
C12L C00N 1.498(19) . ?
C12L C14 1.518(19) . ?
C12L C13 1.540(19) . ?

loop_
_geom_hbond_atom_site_label_D
_geom_hbond_atom_site_label_H
_geom_hbond_atom_site_label_A
_geom_hbond_distance_DH
_geom_hbond_distance_HA
_geom_hbond_distance_DA
_geom_hbond_angle_DHA
_geom_hbond_site_symmetry_A
_geom_hbond_publ_flag
C9 H9B Br08 0.99 3.03 3.835(14) 138.9 1_545 yes
C00N H00P Br03 0.99 2.99 3.635(15) 123.5 . yes
C00N H00O Br0B 0.99 3.01 3.982(15) 166.8 . yes
C00M H00M Br07 0.99 2.97 3.787(14) 141.0 1_655 yes
C3H H3H2 Br0C 0.99 3.04 4.009(14) 165.8 . yes
C3H H3H1 Br05 0.99 3.02 3.659(14) 123.3 1_655 yes
N00G H00L Br06 0.91 2.60 3.423(8) 150.2 1_655 yes
N00G H00K Br05 0.91 2.74 3.488(8) 140.0 2_666 yes
N00G H00K Br04 0.91 2.97 3.534(8) 122.0 1_545 yes
N00G H00J Br09 0.91 2.61 3.485(8) 162.8 1_545 yes
N00F H00I Br0A 0.91 2.71 3.514(8) 148.4 . yes
N00F H00H Br06 0.91 2.83 3.503(8) 131.7 . yes
N00F H00H Br03 0.91 2.81 3.496(9) 133.4 2_666 yes
N00F H00G Br04 0.91 2.55 3.438(8) 166.4 1_545 yes
N00E H00F Br05 0.91 2.44 3.340(8) 167.8 . yes
N00E H00E Br0A 0.91 2.99 3.585(8) 124.7 . yes
N00E H00E Br04 0.91 2.93 3.438(9) 116.8 2_676 yes
N00E H00E Br03 0.91 2.66 3.333(8) 131.2 . yes
N00E H00D Br08 0.91 2.64 3.463(8) 150.8 . yes
N00D H00C Br07 0.91 2.66 3.477(7) 150.0 1_655 yes
N00D H00B Br09 0.91 2.96 3.555(8) 124.9 . yes
N00D H00B Br06 0.91 2.93 3.478(8) 120.2 2_666 yes
N00D H00B Br05 0.91 2.67 3.326(7) 129.8 1_655 yes
N00D H00A Br03 0.91 2.45 3.344(7) 166.1 . yes
